data_7000169
loop_
_publ_author_name
'Haddow, Mairi F.'
'Middleton, Ann J.'
'Orpen, A. Guy'
'Pringle, Paul G.'
'Papp, Rainer'

_publ_section_title
;
 Stereoelectronic effects in a homologous series of bidentate cyclic
 phosphines. A clear correlation of hydroformylation catalyst activity
 with ring size
;
_journal_issue 1
_journal_name_full 'Dalton Transactions'
_journal_page_first 202
_journal_page_last 209
_journal_paper_doi 10.1039/B815056G
_journal_year 2009
_chemical_formula_moiety 'C15 H30 Cl2 P2 Pt'
_chemical_formula_sum 'C15 H30 Cl2 P2 Pt'
_chemical_formula_weight 538.32
_chemical_name_systematic
;
?
;
_space_group_IT_number 7
_symmetry_cell_setting monoclinic
_symmetry_space_group_name_Hall 'P -2yc'
_symmetry_space_group_name_H-M 'P 1 c 1'
_atom_sites_solution_hydrogens geom
_atom_sites_solution_primary direct
_atom_sites_solution_secondary difmap
_audit_creation_method SHELXL-97
_cell_angle_alpha 90.00
_cell_angle_beta 92.05(3)
_cell_angle_gamma 90.00
_cell_formula_units_Z 6
_cell_length_a 34.324(7)
_cell_length_b 6.3850(13)
_cell_length_c 12.625(3)
_cell_measurement_reflns_used 5098
_cell_measurement_temperature 173(2)
_cell_measurement_theta_max 27.498
_cell_measurement_theta_min 2.376
_cell_volume 2765.1(10)
_computing_cell_refinement 'Bruker SMART V5.054 (Bruker, 1998)'
_computing_data_collection 'Bruker SMART V5.054 (Bruker, 1998)'
_computing_data_reduction 'Bruker SAINT V6.02 (Bruker, 1999)'
_computing_molecular_graphics 'Bruker SHELXTL V6.14 (Bruker AXS, 2003)'
_computing_publication_material 'Bruker SHELXTL V6.14 (Bruker AXS, 2003)'
_computing_structure_refinement 'SHELXL V6.12 (Bruker 2001)'
_computing_structure_solution 'SHELXS V6.12 (Bruker 2001)'
_diffrn_ambient_temperature 173(2)
_diffrn_detector_area_resol_mean 8.2
_diffrn_measured_fraction_theta_full 0.999
_diffrn_measured_fraction_theta_max 0.999
_diffrn_measurement_device_type 'CCD area detector'
_diffrn_measurement_method 'omega scans'
_diffrn_radiation_monochromator graphite
_diffrn_radiation_source 'fine-focus sealed tube'
_diffrn_radiation_type MoK\a
_diffrn_radiation_wavelength 0.71073
_diffrn_reflns_av_R_equivalents 0.0296
_diffrn_reflns_av_sigmaI/netI 0.0378
_diffrn_reflns_limit_h_max 44
_diffrn_reflns_limit_h_min -44
_diffrn_reflns_limit_k_max 8
_diffrn_reflns_limit_k_min -8
_diffrn_reflns_limit_l_max 16
_diffrn_reflns_limit_l_min -16
_diffrn_reflns_number 28297
_diffrn_reflns_theta_full 27.50
_diffrn_reflns_theta_max 27.50
_diffrn_reflns_theta_min 1.19
_diffrn_standards_decay_% 0
_diffrn_standards_number 0
_exptl_absorpt_coefficient_mu 8.065
_exptl_absorpt_correction_T_max 0.620000
_exptl_absorpt_correction_T_min 0.335706
_exptl_absorpt_correction_type multi-scan
_exptl_absorpt_process_details 'SADABS V2.10 (Sheldrick,2003)'
_exptl_crystal_colour colourless
_exptl_crystal_density_diffrn 1.940
_exptl_crystal_density_method 'not measured'
_exptl_crystal_description block
_exptl_crystal_F_000 1572
_exptl_crystal_size_max 0.14
_exptl_crystal_size_mid 0.10
_exptl_crystal_size_min 0.06
_refine_diff_density_max 1.763
_refine_diff_density_min -1.574
_refine_diff_density_rms 0.129
_refine_ls_abs_structure_details 'Flack H D (1983), Acta Cryst. A39, 876-881'
_refine_ls_abs_structure_Flack -0.001(4)
_refine_ls_extinction_method none
_refine_ls_goodness_of_fit_ref 1.045
_refine_ls_hydrogen_treatment constr
_refine_ls_matrix_type full
_refine_ls_number_parameters 625
_refine_ls_number_reflns 12421
_refine_ls_number_restraints 175
_refine_ls_restrained_S_all 1.039
_refine_ls_R_factor_all 0.0299
_refine_ls_R_factor_gt 0.0281
_refine_ls_shift/su_max 0.001
_refine_ls_shift/su_mean 0.000
_refine_ls_structure_factor_coef Fsqd
_refine_ls_weighting_details 'calc w=1/[\s^2^(Fo^2^)+(0.0361P)^2^+4.4274P] where P=(Fo^2^+2Fc^2^)/3'
_refine_ls_weighting_scheme calc
_refine_ls_wR_factor_gt 0.0684
_refine_ls_wR_factor_ref 0.0693
_reflns_number_gt 11954
_reflns_number_total 12421
_reflns_threshold_expression >2sigma(I)
_cod_data_source_file b815056g.txt
_cod_data_source_block 4c_ajm193sad
_cod_original_sg_symbol_H-M 'P c'
_cod_database_code 7000169

loop_
_symmetry_equiv_pos_as_xyz
'x, y, z'
'x, -y, z+1/2'

loop_
_atom_site_label
_atom_site_type_symbol
_atom_site_fract_x
_atom_site_fract_y
_atom_site_fract_z
_atom_site_U_iso_or_equiv
_atom_site_adp_type
_atom_site_occupancy
_atom_site_symmetry_multiplicity
_atom_site_calc_flag
_atom_site_refinement_flags
_atom_site_disorder_assembly
_atom_site_disorder_group
Pt1 Pt 0.650905(7) 0.81590(3) 0.533472(13) 0.01782(5) Uani 1 1 d . . .
Pt2 Pt 0.318036(6) 0.81625(3) 0.560025(13) 0.01667(5) Uani 1 1 d . . .
Pt3 Pt -0.014473(9) 0.22875(4) 0.979454(19) 0.02510(6) Uani 1 1 d . C .
P1 P 0.71026(5) 0.7386(2) 0.47933(12) 0.0192(3) Uani 1 1 d . . .
P2 P 0.61762(4) 0.6130(2) 0.41809(11) 0.0171(3) Uani 1 1 d . . .
P3 P 0.37662(4) 0.7363(2) 0.62983(12) 0.0179(3) Uani 1 1 d . . .
P4 P 0.28348(4) 0.6161(2) 0.66675(11) 0.0182(3) Uani 1 1 d . B .
P5 P 0.04467(5) 0.3009(3) 0.92156(13) 0.0242(3) Uani 1 1 d D . .
P6 P -0.04564(5) 0.4619(3) 0.87517(13) 0.0251(3) Uani 1 1 d . . .
Cl1 Cl 0.59023(4) 0.8769(3) 0.61222(12) 0.0263(3) Uani 1 1 d . . .
Cl2 Cl 0.68158(5) 1.0535(2) 0.65649(12) 0.0296(3) Uani 1 1 d . . .
Cl3 Cl 0.25837(4) 0.8823(2) 0.46500(12) 0.0268(3) Uani 1 1 d . . .
Cl4 Cl 0.35040(5) 1.0555(2) 0.44715(12) 0.0279(3) Uani 1 1 d . . .
Cl5 Cl -0.07403(6) 0.1388(3) 1.05611(14) 0.0370(4) Uani 1 1 d . . .
Cl6 Cl 0.01514(6) -0.0596(3) 1.07270(13) 0.0350(4) Uani 1 1 d . . .
C1 C 0.71543(19) 0.5599(10) 0.3667(5) 0.0278(13) Uani 1 1 d . . .
H1A H 0.7159 0.6420 0.3021 0.033 Uiso 1 1 calc R . .
H1B H 0.7403 0.4881 0.3748 0.033 Uiso 1 1 calc R . .
C2 C 0.68307(18) 0.3960(10) 0.3545(5) 0.0243(12) Uani 1 1 d . . .
H2A H 0.6910 0.2880 0.3057 0.029 Uiso 1 1 calc R . .
H2B H 0.6791 0.3307 0.4226 0.029 Uiso 1 1 calc R . .
C3 C 0.64494(17) 0.4932(10) 0.3133(4) 0.0214(12) Uani 1 1 d . . .
H3A H 0.6290 0.3857 0.2789 0.026 Uiso 1 1 calc R . .
H3B H 0.6506 0.5986 0.2606 0.026 Uiso 1 1 calc R . .
C4 C 0.73837(18) 0.9659(10) 0.4400(5) 0.0265(13) Uani 1 1 d . . .
H4A H 0.7264 1.0214 0.3751 0.032 Uiso 1 1 calc R . .
H4B H 0.7360 1.0725 0.4942 0.032 Uiso 1 1 calc R . .
C5 C 0.78190(19) 0.9319(11) 0.4219(6) 0.0343(15) Uani 1 1 d . . .
H5A H 0.7852 0.7933 0.3921 0.041 Uiso 1 1 calc R . .
H5B H 0.7901 1.0326 0.3697 0.041 Uiso 1 1 calc R . .
C6 C 0.8086(2) 0.9519(14) 0.5198(7) 0.046(2) Uani 1 1 d . . .
H6A H 0.8349 0.9164 0.5002 0.056 Uiso 1 1 calc R . .
H6B H 0.8089 1.0975 0.5418 0.056 Uiso 1 1 calc R . .
C7 C 0.7985(3) 0.8188(14) 0.6142(7) 0.053(2) Uani 1 1 d . . .
H7A H 0.8222 0.7974 0.6569 0.063 Uiso 1 1 calc R . .
H7B H 0.7808 0.8992 0.6567 0.063 Uiso 1 1 calc R . .
C8A C 0.7801(2) 0.6066(14) 0.5938(7) 0.048(2) Uani 1 1 d . . .
H8A H 0.7895 0.5527 0.5275 0.058 Uiso 1 1 calc R . .
H8B H 0.7890 0.5119 0.6496 0.058 Uiso 1 1 calc R . .
C9 C 0.73616(19) 0.6035(10) 0.5880(5) 0.0284(13) Uani 1 1 d . . .
H9A H 0.7272 0.6620 0.6537 0.034 Uiso 1 1 calc R . .
H9B H 0.7280 0.4580 0.5859 0.034 Uiso 1 1 calc R . .
C10 C 0.58028(18) 0.7679(10) 0.3473(5) 0.0238(12) Uani 1 1 d . . .
H10A H 0.5628 0.8240 0.3990 0.029 Uiso 1 1 calc R . .
H10B H 0.5930 0.8859 0.3147 0.029 Uiso 1 1 calc R . .
C11 C 0.55568(19) 0.6558(10) 0.2618(5) 0.0262(13) Uani 1 1 d . . .
H11A H 0.5453 0.7600 0.2125 0.031 Uiso 1 1 calc R . .
H11B H 0.5726 0.5648 0.2227 0.031 Uiso 1 1 calc R . .
C12 C 0.52220(19) 0.5266(11) 0.3003(5) 0.0295(14) Uani 1 1 d . . .
H12A H 0.5065 0.4826 0.2390 0.035 Uiso 1 1 calc R . .
H12B H 0.5061 0.6165 0.3425 0.035 Uiso 1 1 calc R . .
C13 C 0.5326(2) 0.3309(11) 0.3663(6) 0.0340(15) Uani 1 1 d . . .
H13A H 0.5091 0.2488 0.3738 0.041 Uiso 1 1 calc R . .
H13B H 0.5507 0.2466 0.3270 0.041 Uiso 1 1 calc R . .
C14 C 0.55068(18) 0.3707(11) 0.4766(5) 0.0267(13) Uani 1 1 d . . .
H14A H 0.5430 0.2576 0.5227 0.032 Uiso 1 1 calc R . .
H14B H 0.5397 0.4990 0.5038 0.032 Uiso 1 1 calc R . .
C15 C 0.59545(16) 0.3894(10) 0.4839(5) 0.0224(12) Uani 1 1 d . . .
H15A H 0.6063 0.2625 0.4547 0.027 Uiso 1 1 calc R . .
H15B H 0.6034 0.3941 0.5583 0.027 Uiso 1 1 calc R . .
C16 C 0.38081(18) 0.5526(10) 0.7415(5) 0.0244(12) Uani 1 1 d . . .
H16A H 0.4053 0.4775 0.7371 0.029 Uiso 1 1 calc R . .
H16B H 0.3819 0.6325 0.8068 0.029 Uiso 1 1 calc R . .
C17 C 0.34778(18) 0.3924(9) 0.7474(5) 0.0247(12) Uani 1 1 d . . .
H17A H 0.3441 0.3242 0.6791 0.030 Uiso 1 1 calc R . .
H17B H 0.3550 0.2860 0.7993 0.030 Uiso 1 1 calc R . .
C18 C 0.30955(17) 0.4954(10) 0.7779(5) 0.0234(12) Uani 1 1 d . . .
H18A H 0.3151 0.6010 0.8316 0.028 Uiso 1 1 calc R . .
H18B H 0.2930 0.3903 0.8088 0.028 Uiso 1 1 calc R . .
C19 C 0.40390(18) 0.6078(10) 0.5264(5) 0.0247(12) Uani 1 1 d . . .
H19A H 0.3959 0.4621 0.5235 0.030 Uiso 1 1 calc R . .
H19B H 0.3960 0.6707 0.4590 0.030 Uiso 1 1 calc R . .
C20 C 0.44841(19) 0.6138(11) 0.5357(6) 0.0320(14) Uani 1 1 d . . .
H20A H 0.4589 0.5265 0.4807 0.038 Uiso 1 1 calc R . .
H20B H 0.4569 0.5554 0.6036 0.038 Uiso 1 1 calc R . .
C21 C 0.4650(2) 0.8370(12) 0.5260(6) 0.0369(16) Uani 1 1 d . . .
H21A H 0.4882 0.8299 0.4843 0.044 Uiso 1 1 calc R . .
H21B H 0.4460 0.9218 0.4868 0.044 Uiso 1 1 calc R . .
C22 C 0.4756(2) 0.9488(12) 0.6295(6) 0.0379(16) Uani 1 1 d . . .
H22A H 0.5006 0.8958 0.6560 0.046 Uiso 1 1 calc R . .
H22B H 0.4790 1.0966 0.6145 0.046 Uiso 1 1 calc R . .
C23 C 0.44651(19) 0.9274(11) 0.7169(5) 0.0320(14) Uani 1 1 d . . .
H23A H 0.4533 1.0273 0.7724 0.038 Uiso 1 1 calc R . .
H23B H 0.4490 0.7883 0.7473 0.038 Uiso 1 1 calc R . .
C24 C 0.40358(17) 0.9626(10) 0.6807(5) 0.0241(12) Uani 1 1 d . . .
H24A H 0.4030 1.0694 0.6261 0.029 Uiso 1 1 calc R . .
H24B H 0.3898 1.0182 0.7404 0.029 Uiso 1 1 calc R . .
C25 C 0.26113(18) 0.3943(11) 0.5969(5) 0.0289(13) Uani 1 1 d DU . .
H25A H 0.2687 0.4032 0.5237 0.035 Uiso 1 1 calc R A 1
H25B H 0.2731 0.2685 0.6262 0.035 Uiso 1 1 calc R A 1
C26A C 0.2184(3) 0.3612(19) 0.5951(9) 0.028(2) Uani 0.657(13) 1 d PDU B 1
H26A H 0.2125 0.2408 0.5506 0.034 Uiso 0.657(13) 1 calc PR B 1
H26B H 0.2061 0.4820 0.5616 0.034 Uiso 0.657(13) 1 calc PR B 1
C27A C 0.1999(4) 0.3266(17) 0.7017(9) 0.042(3) Uani 0.657(13) 1 d PD B 1
H27A H 0.2183 0.2501 0.7473 0.050 Uiso 0.657(13) 1 calc PR B 1
H27B H 0.1771 0.2384 0.6904 0.050 Uiso 0.657(13) 1 calc PR B 1
C28A C 0.1874(4) 0.526(2) 0.7608(11) 0.032(3) Uani 0.657(13) 1 d PD B 1
H28A H 0.1715 0.6103 0.7124 0.038 Uiso 0.657(13) 1 calc PR B 1
H28B H 0.1712 0.4843 0.8185 0.038 Uiso 0.657(13) 1 calc PR B 1
C26B C 0.2211(4) 0.320(3) 0.6401(18) 0.027(3) Uani 0.343(13) 1 d PDU B 2
H26C H 0.2127 0.1987 0.5993 0.032 Uiso 0.343(13) 1 calc PR B 2
H26D H 0.2257 0.2744 0.7126 0.032 Uiso 0.343(13) 1 calc PR B 2
C27B C 0.1871(5) 0.476(3) 0.6390(13) 0.026(3) Uani 0.343(13) 1 d PDU B 2
H27C H 0.1632 0.3994 0.6234 0.032 Uiso 0.343(13) 1 calc PR B 2
H27D H 0.1906 0.5744 0.5816 0.032 Uiso 0.343(13) 1 calc PR B 2
C28B C 0.1821(6) 0.602(3) 0.7420(17) 0.028(6) Uani 0.343(13) 1 d PD B 2
H28C H 0.1658 0.5207 0.7881 0.033 Uiso 0.343(13) 1 calc PR B 2
H28D H 0.1682 0.7298 0.7242 0.033 Uiso 0.343(13) 1 calc PR B 2
C29 C 0.2200(2) 0.6606(11) 0.8054(5) 0.0324(15) Uani 1 1 d D . .
H29A H 0.2366 0.5728 0.8508 0.039 Uiso 1 1 calc R B 1
H29B H 0.2086 0.7654 0.8504 0.039 Uiso 1 1 calc R B 1
C30 C 0.24639(18) 0.7747(10) 0.7287(5) 0.0243(13) Uani 1 1 d . B .
H30A H 0.2594 0.8882 0.7669 0.029 Uiso 1 1 calc R . .
H30B H 0.2300 0.8370 0.6730 0.029 Uiso 1 1 calc R . .
C31 C 0.05143(19) 0.5444(10) 0.8509(6) 0.0334(15) Uani 1 1 d . C .
H31A H 0.0528 0.6572 0.9024 0.040 Uiso 1 1 calc R . .
H31B H 0.0764 0.5385 0.8174 0.040 Uiso 1 1 calc R . .
C32 C 0.0203(2) 0.6006(11) 0.7663(5) 0.0343(16) Uani 1 1 d . . .
H32A H 0.0151 0.4799 0.7213 0.041 Uiso 1 1 calc R C .
H32B H 0.0298 0.7128 0.7223 0.041 Uiso 1 1 calc R . .
C33 C -0.0175(2) 0.6695(10) 0.8166(5) 0.0290(14) Uani 1 1 d . C .
H33A H -0.0337 0.7385 0.7628 0.035 Uiso 1 1 calc R . .
H33B H -0.0110 0.7721 0.8711 0.035 Uiso 1 1 calc R . .
C40 C -0.0844(2) 0.6057(11) 0.9384(5) 0.0333(15) Uani 1 1 d . C .
H40A H -0.0948 0.5178 0.9933 0.040 Uiso 1 1 calc R . .
H40B H -0.0731 0.7283 0.9728 0.040 Uiso 1 1 calc R . .
C41 C -0.1186(2) 0.6778(11) 0.8636(7) 0.0400(18) Uani 1 1 d . . .
H41A H -0.1308 0.7996 0.8945 0.048 Uiso 1 1 calc R C .
H41B H -0.1083 0.7203 0.7965 0.048 Uiso 1 1 calc R . .
C42 C -0.1494(2) 0.5128(13) 0.8430(6) 0.0420(18) Uani 1 1 d . C .
H42A H -0.1739 0.5827 0.8262 0.050 Uiso 1 1 calc R . .
H42B H -0.1526 0.4346 0.9080 0.050 Uiso 1 1 calc R . .
C43 C -0.1415(2) 0.3566(13) 0.7541(7) 0.0434(18) Uani 1 1 d . . .
H43A H -0.1392 0.4345 0.6886 0.052 Uiso 1 1 calc R C .
H43B H -0.1641 0.2658 0.7452 0.052 Uiso 1 1 calc R . .
C44 C -0.1051(2) 0.2183(11) 0.7697(6) 0.0364(16) Uani 1 1 d . C .
H44A H -0.1055 0.1564 0.8399 0.044 Uiso 1 1 calc R . .
H44B H -0.1068 0.1048 0.7187 0.044 Uiso 1 1 calc R . .
C45 C -0.0664(2) 0.3280(11) 0.7584(5) 0.0328(15) Uani 1 1 d . C .
H45A H -0.0695 0.4301 0.7018 0.039 Uiso 1 1 calc R . .
H45B H -0.0477 0.2250 0.7360 0.039 Uiso 1 1 calc R . .
C34A C 0.0765(4) 0.356(3) 1.0360(12) 0.028(3) Uani 0.571(10) 1 d PU C 3
H34A H 0.0675 0.4820 1.0702 0.034 Uiso 0.571(10) 1 calc PR C 3
H34B H 0.0746 0.2414 1.0863 0.034 Uiso 0.571(10) 1 calc PR C 3
C35A C 0.1195(3) 0.384(2) 1.0084(10) 0.030(2) Uani 0.571(10) 1 d PU C 3
H35A H 0.1205 0.4549 0.9406 0.037 Uiso 0.571(10) 1 calc PR C 3
H35B H 0.1320 0.4743 1.0612 0.037 Uiso 0.571(10) 1 calc PR C 3
C36A C 0.1428(4) 0.182(2) 1.0024(11) 0.037(3) Uani 0.571(10) 1 d PU C 3
H36A H 0.1678 0.2154 0.9727 0.045 Uiso 0.571(10) 1 calc PR C 3
H36B H 0.1480 0.1330 1.0742 0.045 Uiso 0.571(10) 1 calc PR C 3
C37A C 0.1249(4) 0.004(2) 0.9390(11) 0.037(3) Uani 0.571(10) 1 d PU C 3
H37A H 0.1063 -0.0672 0.9827 0.044 Uiso 0.571(10) 1 calc PR C 3
H37B H 0.1453 -0.0959 0.9239 0.044 Uiso 0.571(10) 1 calc PR C 3
C38A C 0.1036(3) 0.066(2) 0.8316(10) 0.031(2) Uani 0.571(10) 1 d PDU C 3
H38A H 0.1145 0.1970 0.8068 0.037 Uiso 0.571(10) 1 calc PR C 3
H38B H 0.1085 -0.0404 0.7791 0.037 Uiso 0.571(10) 1 calc PR C 3
C39A C 0.0598(6) 0.092(4) 0.8413(15) 0.026(4) Uani 0.571(10) 1 d PDU C 3
H39A H 0.0495 -0.0372 0.8695 0.031 Uiso 0.571(10) 1 calc PR C 3
H39B H 0.0482 0.1108 0.7708 0.031 Uiso 0.571(10) 1 calc PR C 3
C34B C 0.0864(5) 0.291(3) 1.0213(15) 0.028(4) Uani 0.429(10) 1 d PDU C 4
H34C H 0.1013 0.4195 1.0142 0.034 Uiso 0.429(10) 1 calc PR C 4
H34D H 0.0756 0.2933 1.0912 0.034 Uiso 0.429(10) 1 calc PR C 4
C35B C 0.1167(5) 0.098(3) 1.0180(14) 0.038(3) Uani 0.429(10) 1 d PU C 4
H35C H 0.1307 0.0902 1.0859 0.046 Uiso 0.429(10) 1 calc PR C 4
H35D H 0.1020 -0.0305 1.0088 0.046 Uiso 0.429(10) 1 calc PR C 4
C36B C 0.1461(5) 0.112(3) 0.9313(16) 0.042(4) Uani 0.429(10) 1 d PU C 4
H36C H 0.1525 0.2581 0.9203 0.050 Uiso 0.429(10) 1 calc PR C 4
H36D H 0.1698 0.0409 0.9553 0.050 Uiso 0.429(10) 1 calc PR C 4
C37B C 0.1325(5) 0.019(3) 0.8268(14) 0.038(3) Uani 0.429(10) 1 d PU C 4
H37C H 0.1244 -0.1242 0.8393 0.046 Uiso 0.429(10) 1 calc PR C 4
H37D H 0.1546 0.0135 0.7812 0.046 Uiso 0.429(10) 1 calc PR C 4
C38B C 0.0996(4) 0.130(2) 0.7679(13) 0.025(3) Uani 0.429(10) 1 d PU C 4
H38C H 0.0973 0.0728 0.6969 0.030 Uiso 0.429(10) 1 calc PR C 4
H38D H 0.1067 0.2768 0.7614 0.030 Uiso 0.429(10) 1 calc PR C 4
C39B C 0.0595(9) 0.118(4) 0.8176(19) 0.024(5) Uani 0.429(10) 1 d PDU C 4
H39C H 0.0571 -0.0220 0.8464 0.029 Uiso 0.429(10) 1 calc PR C 4
H39D H 0.0402 0.1296 0.7599 0.029 Uiso 0.429(10) 1 calc PR C 4

loop_
_atom_site_aniso_label
_atom_site_aniso_U_11
_atom_site_aniso_U_22
_atom_site_aniso_U_33
_atom_site_aniso_U_23
_atom_site_aniso_U_13
_atom_site_aniso_U_12
Pt1 0.02126(11) 0.01751(11) 0.01475(12) -0.00144(8) 0.00131(8) 0.00303(9)
Pt2 0.01784(11) 0.01679(11) 0.01535(11) 0.00163(8) 0.00006(8) 0.00218(8)
Pt3 0.03520(13) 0.02276(10) 0.01748(10) 0.00078(10) 0.00308(9) -0.00849(10)
P1 0.0202(7) 0.0192(7) 0.0183(7) 0.0015(6) -0.0001(6) 0.0033(6)
P2 0.0183(7) 0.0172(7) 0.0157(6) 0.0005(5) 0.0008(5) 0.0011(5)
P3 0.0183(7) 0.0193(7) 0.0163(7) 0.0002(6) 0.0018(5) 0.0026(6)
P4 0.0190(7) 0.0186(7) 0.0173(6) -0.0015(5) 0.0019(5) -0.0002(6)
P5 0.0306(9) 0.0223(8) 0.0197(7) 0.0016(6) -0.0029(6) -0.0082(6)
P6 0.0313(9) 0.0237(8) 0.0205(7) -0.0026(6) 0.0040(6) -0.0026(7)
Cl1 0.0269(7) 0.0291(7) 0.0234(7) -0.0024(6) 0.0070(6) 0.0055(6)
Cl2 0.0324(8) 0.0290(8) 0.0269(7) -0.0110(6) -0.0026(6) 0.0016(6)
Cl3 0.0247(7) 0.0310(8) 0.0242(7) 0.0006(6) -0.0066(6) 0.0069(6)
Cl4 0.0326(8) 0.0264(7) 0.0250(7) 0.0086(6) 0.0042(6) -0.0005(6)
Cl5 0.0436(10) 0.0360(9) 0.0321(8) 0.0029(7) 0.0129(7) -0.0108(8)
Cl6 0.0508(10) 0.0294(8) 0.0247(7) 0.0067(6) -0.0013(7) -0.0067(7)
C1 0.029(3) 0.033(3) 0.022(3) -0.005(3) 0.006(2) 0.008(3)
C2 0.028(3) 0.024(3) 0.021(3) -0.004(2) 0.004(2) 0.005(2)
C3 0.022(3) 0.025(3) 0.017(3) -0.004(2) 0.000(2) 0.002(2)
C4 0.023(3) 0.025(3) 0.032(3) 0.002(3) 0.003(2) 0.003(2)
C5 0.023(3) 0.035(4) 0.045(4) 0.007(3) 0.008(3) -0.004(3)
C6 0.025(4) 0.047(5) 0.067(5) 0.006(4) -0.002(3) -0.005(3)
C7 0.057(6) 0.061(6) 0.039(4) 0.004(4) -0.017(4) -0.016(4)
C8A 0.037(4) 0.052(5) 0.055(5) 0.007(4) -0.007(4) 0.008(4)
C9 0.036(4) 0.028(3) 0.021(3) 0.005(2) -0.007(3) 0.006(3)
C10 0.023(3) 0.024(3) 0.024(3) 0.003(2) -0.002(2) 0.005(2)
C11 0.027(3) 0.032(3) 0.019(3) 0.006(2) -0.004(2) 0.003(3)
C12 0.025(3) 0.042(4) 0.021(3) 0.001(3) -0.003(2) -0.005(3)
C13 0.035(4) 0.035(4) 0.031(3) 0.001(3) -0.007(3) -0.006(3)
C14 0.021(3) 0.036(3) 0.024(3) 0.007(3) 0.002(2) -0.005(3)
C15 0.016(3) 0.026(3) 0.025(3) 0.009(2) 0.001(2) 0.002(2)
C16 0.025(3) 0.028(3) 0.020(3) 0.002(2) -0.004(2) 0.003(2)
C17 0.027(3) 0.022(3) 0.026(3) 0.005(2) 0.006(2) 0.004(2)
C18 0.021(3) 0.025(3) 0.024(3) 0.005(2) 0.000(2) 0.004(2)
C19 0.029(3) 0.023(3) 0.022(3) -0.004(2) 0.002(2) 0.007(2)
C20 0.025(3) 0.039(4) 0.032(3) -0.004(3) 0.006(3) 0.005(3)
C21 0.023(3) 0.047(4) 0.041(4) -0.001(3) 0.012(3) -0.004(3)
C22 0.028(4) 0.035(4) 0.050(4) 0.001(3) 0.001(3) 0.000(3)
C23 0.030(3) 0.033(4) 0.033(3) -0.005(3) -0.006(3) -0.005(3)
C24 0.024(3) 0.024(3) 0.025(3) -0.006(2) -0.001(2) 0.007(2)
C25 0.030(3) 0.030(3) 0.026(3) -0.006(3) 0.004(2) -0.006(3)
C26A 0.021(4) 0.033(4) 0.030(5) -0.006(4) -0.008(4) -0.002(3)
C27A 0.043(7) 0.038(6) 0.045(7) -0.007(5) 0.008(6) -0.016(5)
C28A 0.031(6) 0.027(7) 0.037(7) -0.001(6) 0.011(5) -0.003(6)
C26B 0.023(5) 0.030(6) 0.026(6) -0.005(6) -0.005(6) -0.002(5)
C27B 0.015(6) 0.036(7) 0.028(6) -0.003(6) -0.007(5) -0.004(5)
C28B 0.027(11) 0.013(11) 0.044(13) 0.008(10) 0.005(9) 0.000(9)
C29 0.032(4) 0.038(4) 0.028(3) -0.007(3) 0.013(3) 0.001(3)
C30 0.021(3) 0.026(3) 0.027(3) -0.005(2) 0.002(2) 0.002(2)
C31 0.026(3) 0.025(3) 0.050(4) 0.004(3) 0.011(3) -0.001(3)
C32 0.051(4) 0.028(3) 0.024(3) 0.010(3) 0.013(3) 0.000(3)
C33 0.038(4) 0.024(3) 0.025(3) 0.006(2) 0.008(3) -0.002(3)
C40 0.035(4) 0.034(4) 0.031(3) -0.004(3) 0.007(3) -0.007(3)
C41 0.046(5) 0.033(4) 0.042(4) -0.003(3) 0.010(4) 0.006(3)
C42 0.033(4) 0.053(5) 0.040(4) 0.013(4) 0.007(3) 0.007(3)
C43 0.041(4) 0.047(4) 0.043(4) 0.002(4) 0.004(3) -0.007(4)
C44 0.046(4) 0.030(3) 0.033(4) -0.004(3) -0.005(3) -0.006(3)
C45 0.038(4) 0.036(4) 0.024(3) -0.007(3) 0.000(3) 0.005(3)
C34A 0.025(7) 0.037(8) 0.023(6) -0.011(5) -0.001(5) -0.005(5)
C35A 0.021(5) 0.040(6) 0.031(5) 0.004(5) -0.004(4) -0.001(4)
C36A 0.023(6) 0.053(7) 0.036(6) 0.009(5) -0.001(5) 0.005(5)
C37A 0.025(5) 0.044(6) 0.042(6) 0.002(5) 0.000(5) 0.006(5)
C38A 0.021(5) 0.041(6) 0.032(5) -0.001(5) 0.009(4) 0.002(4)
C39A 0.028(6) 0.024(7) 0.026(8) 0.004(6) 0.000(6) 0.001(5)
C34B 0.025(8) 0.038(9) 0.020(7) -0.015(6) -0.007(6) -0.001(7)
C35B 0.036(7) 0.045(7) 0.033(7) 0.007(6) -0.009(6) 0.006(6)
C36B 0.025(7) 0.053(8) 0.047(8) 0.000(7) 0.000(6) 0.007(6)
C37B 0.031(7) 0.038(7) 0.047(7) -0.005(6) 0.001(6) 0.008(6)
C38B 0.017(6) 0.030(6) 0.028(6) -0.004(6) -0.002(5) 0.001(5)
C39B 0.029(7) 0.020(8) 0.025(10) 0.000(8) 0.009(7) -0.008(6)

loop_
_atom_type_symbol
_atom_type_description
_atom_type_scat_dispersion_real
_atom_type_scat_dispersion_imag
_atom_type_scat_source
C C 0.0033 0.0016 'International Tables Vol C Tables 4.2.6.8 and 6.1.1.4'
H H 0.0000 0.0000 'International Tables Vol C Tables 4.2.6.8 and 6.1.1.4'
P P 0.1023 0.0942 'International Tables Vol C Tables 4.2.6.8 and 6.1.1.4'
Cl Cl 0.1484 0.1585 'International Tables Vol C Tables 4.2.6.8 and 6.1.1.4'
Pt Pt -1.7033 8.3905 'International Tables Vol C Tables 4.2.6.8 and 6.1.1.4'

loop_
_geom_angle_atom_site_label_1
_geom_angle_atom_site_label_2
_geom_angle_atom_site_label_3
_geom_angle
_geom_angle_site_symmetry_1
_geom_angle_site_symmetry_3
_geom_angle_publ_flag
P1 Pt1 P2 97.09(6) . . yes
P1 Pt1 Cl1 172.54(6) . . ?
P2 Pt1 Cl1 86.12(6) . . ?
P1 Pt1 Cl2 87.34(6) . . ?
P2 Pt1 Cl2 174.87(5) . . ?
Cl1 Pt1 Cl2 89.79(6) . . ?
P3 Pt2 P4 97.00(6) . . yes
P3 Pt2 Cl3 172.61(6) . . ?
P4 Pt2 Cl3 86.52(6) . . ?
P3 Pt2 Cl4 87.14(6) . . ?
P4 Pt2 Cl4 174.57(5) . . ?
Cl3 Pt2 Cl4 89.77(6) . . ?
P5 Pt3 P6 95.24(6) . . yes
P5 Pt3 Cl5 174.33(6) . . ?
P6 Pt3 Cl5 90.02(7) . . ?
P5 Pt3 Cl6 86.83(6) . . ?
P6 Pt3 Cl6 171.38(6) . . ?
Cl5 Pt3 Cl6 88.27(7) . . ?
C4 P1 C9 109.5(3) . . yes
C4 P1 C1 102.6(3) . . yes
C9 P1 C1 103.3(3) . . yes
C4 P1 Pt1 114.0(2) . . ?
C9 P1 Pt1 107.5(2) . . ?
C1 P1 Pt1 119.3(2) . . ?
C3 P2 C10 104.1(3) . . yes
C3 P2 C15 103.6(3) . . yes
C10 P2 C15 110.4(3) . . yes
C3 P2 Pt1 117.0(2) . . ?
C10 P2 Pt1 109.8(2) . . ?
C15 P2 Pt1 111.6(2) . . ?
C24 P3 C19 110.0(3) . . yes
C24 P3 C16 102.2(3) . . yes
C19 P3 C16 103.5(3) . . yes
C24 P3 Pt2 113.5(2) . . ?
C19 P3 Pt2 107.4(2) . . ?
C16 P3 Pt2 119.7(2) . . ?
C18 P4 C25 103.4(3) . . yes
C18 P4 C30 103.7(3) . . yes
C25 P4 C30 110.5(3) . . yes
C18 P4 Pt2 117.0(2) . . ?
C25 P4 Pt2 112.1(2) . . ?
C30 P4 Pt2 109.6(2) . . ?
C39A P5 C31 108.7(8) . . yes
C39A P5 C34A 114.9(8) . . yes
C31 P5 C34A 98.2(6) . . yes
C31 P5 C39B 98.6(10) . . yes
C31 P5 C34B 104.5(8) . . yes
C39B P5 C34B 103.5(11) . . yes
C39A P5 Pt3 108.8(8) . . ?
C31 P5 Pt3 118.2(2) . . ?
C34A P5 Pt3 107.9(5) . . ?
C39B P5 Pt3 112.4(10) . . ?
C34B P5 Pt3 117.1(7) . . ?
C33 P6 C40 102.6(3) . . yes
C33 P6 C45 102.2(3) . . yes
C40 P6 C45 108.6(3) . . yes
C33 P6 Pt3 118.4(2) . . ?
C40 P6 Pt3 114.8(2) . . ?
C45 P6 Pt3 109.2(2) . . ?
C2 C1 P1 114.4(4) . . ?
C2 C1 H1A 108.7 . . ?
P1 C1 H1A 108.7 . . ?
C2 C1 H1B 108.7 . . ?
P1 C1 H1B 108.7 . . ?
H1A C1 H1B 107.6 . . ?
C3 C2 C1 111.6(5) . . ?
C3 C2 H2A 109.3 . . ?
C1 C2 H2A 109.3 . . ?
C3 C2 H2B 109.3 . . ?
C1 C2 H2B 109.3 . . ?
H2A C2 H2B 108.0 . . ?
C2 C3 P2 112.5(4) . . ?
C2 C3 H3A 109.1 . . ?
P2 C3 H3A 109.1 . . ?
C2 C3 H3B 109.1 . . ?
P2 C3 H3B 109.1 . . ?
H3A C3 H3B 107.8 . . ?
C5 C4 P1 117.1(4) . . ?
C5 C4 H4A 108.0 . . ?
P1 C4 H4A 108.0 . . ?
C5 C4 H4B 108.0 . . ?
P1 C4 H4B 108.0 . . ?
H4A C4 H4B 107.3 . . ?
C6 C5 C4 115.5(6) . . ?
C6 C5 H5A 108.4 . . ?
C4 C5 H5A 108.4 . . ?
C6 C5 H5B 108.4 . . ?
C4 C5 H5B 108.4 . . ?
H5A C5 H5B 107.5 . . ?
C7 C6 C5 116.4(6) . . ?
C7 C6 H6A 108.2 . . ?
C5 C6 H6A 108.2 . . ?
C7 C6 H6B 108.2 . . ?
C5 C6 H6B 108.2 . . ?
H6A C6 H6B 107.3 . . ?
C8A C7 C6 118.3(7) . . ?
C8A C7 H7A 107.7 . . ?
C6 C7 H7A 107.7 . . ?
C8A C7 H7B 107.7 . . ?
C6 C7 H7B 107.7 . . ?
H7A C7 H7B 107.1 . . ?
C9 C8A C7 115.5(7) . . ?
C9 C8A H8A 108.4 . . ?
C7 C8A H8A 108.4 . . ?
C9 C8A H8B 108.4 . . ?
C7 C8A H8B 108.4 . . ?
H8A C8A H8B 107.5 . . ?
C8A C9 P1 119.3(5) . . ?
C8A C9 H9A 107.5 . . ?
P1 C9 H9A 107.5 . . ?
C8A C9 H9B 107.5 . . ?
P1 C9 H9B 107.5 . . ?
H9A C9 H9B 107.0 . . ?
C11 C10 P2 117.0(4) . . ?
C11 C10 H10A 108.1 . . ?
P2 C10 H10A 108.1 . . ?
C11 C10 H10B 108.1 . . ?
P2 C10 H10B 108.1 . . ?
H10A C10 H10B 107.3 . . ?
C12 C11 C10 115.9(5) . . ?
C12 C11 H11A 108.3 . . ?
C10 C11 H11A 108.3 . . ?
C12 C11 H11B 108.3 . . ?
C10 C11 H11B 108.3 . . ?
H11A C11 H11B 107.4 . . ?
C11 C12 C13 117.0(6) . . ?
C11 C12 H12A 108.0 . . ?
C13 C12 H12A 108.0 . . ?
C11 C12 H12B 108.0 . . ?
C13 C12 H12B 108.0 . . ?
H12A C12 H12B 107.3 . . ?
C14 C13 C12 116.0(6) . . ?
C14 C13 H13A 108.3 . . ?
C12 C13 H13A 108.3 . . ?
C14 C13 H13B 108.3 . . ?
C12 C13 H13B 108.3 . . ?
H13A C13 H13B 107.4 . . ?
C13 C14 C15 116.1(5) . . ?
C13 C14 H14A 108.3 . . ?
C15 C14 H14A 108.3 . . ?
C13 C14 H14B 108.3 . . ?
C15 C14 H14B 108.3 . . ?
H14A C14 H14B 107.4 . . ?
C14 C15 P2 117.6(4) . . ?
C14 C15 H15A 107.9 . . ?
P2 C15 H15A 107.9 . . ?
C14 C15 H15B 107.9 . . ?
P2 C15 H15B 107.9 . . ?
H15A C15 H15B 107.2 . . ?
C17 C16 P3 115.3(4) . . ?
C17 C16 H16A 108.5 . . ?
P3 C16 H16A 108.5 . . ?
C17 C16 H16B 108.5 . . ?
P3 C16 H16B 108.5 . . ?
H16A C16 H16B 107.5 . . ?
C18 C17 C16 111.6(5) . . ?
C18 C17 H17A 109.3 . . ?
C16 C17 H17A 109.3 . . ?
C18 C17 H17B 109.3 . . ?
C16 C17 H17B 109.3 . . ?
H17A C17 H17B 108.0 . . ?
C17 C18 P4 113.1(4) . . ?
C17 C18 H18A 109.0 . . ?
P4 C18 H18A 109.0 . . ?
C17 C18 H18B 109.0 . . ?
P4 C18 H18B 109.0 . . ?
H18A C18 H18B 107.8 . . ?
C20 C19 P3 118.0(4) . . ?
C20 C19 H19A 107.8 . . ?
P3 C19 H19A 107.8 . . ?
C20 C19 H19B 107.8 . . ?
P3 C19 H19B 107.8 . . ?
H19A C19 H19B 107.1 . . ?
C19 C20 C21 112.8(6) . . ?
C19 C20 H20A 109.0 . . ?
C21 C20 H20A 109.0 . . ?
C19 C20 H20B 109.0 . . ?
C21 C20 H20B 109.0 . . ?
H20A C20 H20B 107.8 . . ?
C22 C21 C20 116.3(6) . . ?
C22 C21 H21A 108.2 . . ?
C20 C21 H21A 108.2 . . ?
C22 C21 H21B 108.2 . . ?
C20 C21 H21B 108.2 . . ?
H21A C21 H21B 107.4 . . ?
C23 C22 C21 115.9(6) . . ?
C23 C22 H22A 108.3 . . ?
C21 C22 H22A 108.3 . . ?
C23 C22 H22B 108.3 . . ?
C21 C22 H22B 108.3 . . ?
H22A C22 H22B 107.4 . . ?
C22 C23 C24 114.7(6) . . ?
C22 C23 H23A 108.6 . . ?
C24 C23 H23A 108.6 . . ?
C22 C23 H23B 108.6 . . ?
C24 C23 H23B 108.6 . . ?
H23A C23 H23B 107.6 . . ?
C23 C24 P3 117.2(4) . . ?
C23 C24 H24A 108.0 . . ?
P3 C24 H24A 108.0 . . ?
C23 C24 H24B 108.0 . . ?
P3 C24 H24B 108.0 . . ?
H24A C24 H24B 107.2 . . ?
C26A C25 P4 121.2(6) . . ?
C26B C25 P4 115.1(9) . . ?
C26A C25 H25A 107.0 . . ?
C26B C25 H25A 128.0 . . ?
P4 C25 H25A 107.0 . . ?
C26A C25 H25B 107.0 . . ?
C26B C25 H25B 89.0 . . ?
P4 C25 H25B 107.0 . . ?
H25A C25 H25B 106.8 . . ?
C25 C26A C27A 116.9(9) . . ?
C25 C26A H26A 108.1 . . ?
C27A C26A H26A 108.1 . . ?
C25 C26A H26B 108.1 . . ?
C27A C26A H26B 108.1 . . ?
H26A C26A H26B 107.3 . . ?
C26A C27A C28A 116.0(10) . . ?
C26A C27A H27A 108.3 . . ?
C28A C27A H27A 108.3 . . ?
C26A C27A H27B 108.3 . . ?
C28A C27A H27B 108.3 . . ?
H27A C27A H27B 107.4 . . ?
C29 C28A C27A 115.9(10) . . ?
C29 C28A H28A 108.3 . . ?
C27A C28A H28A 108.3 . . ?
C29 C28A H28B 108.3 . . ?
C27A C28A H28B 108.3 . . ?
H28A C28A H28B 107.4 . . ?
C27B C26B C25 118.6(14) . . ?
C27B C26B H26C 107.7 . . ?
C25 C26B H26C 107.7 . . ?
C27B C26B H26D 107.7 . . ?
C25 C26B H26D 107.7 . . ?
H26C C26B H26D 107.1 . . ?
C26B C27B C28B 116.0(15) . . ?
C26B C27B H27C 108.3 . . ?
C28B C27B H27C 108.3 . . ?
C26B C27B H27D 108.3 . . ?
C28B C27B H27D 108.3 . . ?
H27C C27B H27D 107.4 . . ?
C27B C28B C29 116.3(15) . . ?
C27B C28B H28C 108.2 . . ?
C29 C28B H28C 108.2 . . ?
C27B C28B H28D 108.2 . . ?
C29 C28B H28D 108.2 . . ?
H28C C28B H28D 107.4 . . ?
C28A C29 C30 118.9(7) . . ?
C30 C29 C28B 107.1(10) . . ?
C28A C29 H29A 107.6 . . ?
C30 C29 H29A 107.6 . . ?
C28B C29 H29A 128.8 . . ?
C28A C29 H29B 107.6 . . ?
C30 C29 H29B 107.6 . . ?
C28B C29 H29B 96.9 . . ?
H29A C29 H29B 107.0 . . ?
C29 C30 P4 116.3(5) . . ?
C29 C30 H30A 108.2 . . ?
P4 C30 H30A 108.2 . . ?
C29 C30 H30B 108.2 . . ?
P4 C30 H30B 108.2 . . ?
H30A C30 H30B 107.4 . . ?
C32 C31 P5 116.6(5) . . ?
C32 C31 H31A 108.2 . . ?
P5 C31 H31A 108.2 . . ?
C32 C31 H31B 108.2 . . ?
P5 C31 H31B 108.2 . . ?
H31A C31 H31B 107.3 . . ?
C31 C32 C33 111.1(5) . . ?
C31 C32 H32A 109.4 . . ?
C33 C32 H32A 109.4 . . ?
C31 C32 H32B 109.4 . . ?
C33 C32 H32B 109.4 . . ?
H32A C32 H32B 108.0 . . ?
C32 C33 P6 115.6(4) . . ?
C32 C33 H33A 108.4 . . ?
P6 C33 H33A 108.4 . . ?
C32 C33 H33B 108.4 . . ?
P6 C33 H33B 108.4 . . ?
H33A C33 H33B 107.4 . . ?
C41 C40 P6 115.6(5) . . ?
C41 C40 H40A 108.4 . . ?
P6 C40 H40A 108.4 . . ?
C41 C40 H40B 108.4 . . ?
P6 C40 H40B 108.4 . . ?
H40A C40 H40B 107.4 . . ?
C42 C41 C40 114.1(6) . . ?
C42 C41 H41A 108.7 . . ?
C40 C41 H41A 108.7 . . ?
C42 C41 H41B 108.7 . . ?
C40 C41 H41B 108.7 . . ?
H41A C41 H41B 107.6 . . ?
C41 C42 C43 116.1(6) . . ?
C41 C42 H42A 108.3 . . ?
C43 C42 H42A 108.3 . . ?
C41 C42 H42B 108.3 . . ?
C43 C42 H42B 108.3 . . ?
H42A C42 H42B 107.4 . . ?
C42 C43 C44 116.3(7) . . ?
C42 C43 H43A 108.2 . . ?
C44 C43 H43A 108.2 . . ?
C42 C43 H43B 108.2 . . ?
C44 C43 H43B 108.2 . . ?
H43A C43 H43B 107.4 . . ?
C45 C44 C43 115.7(6) . . ?
C45 C44 H44A 108.3 . . ?
C43 C44 H44A 108.3 . . ?
C45 C44 H44B 108.3 . . ?
C43 C44 H44B 108.3 . . ?
H44A C44 H44B 107.4 . . ?
C44 C45 P6 117.3(5) . . ?
C44 C45 H45A 108.0 . . ?
P6 C45 H45A 108.0 . . ?
C44 C45 H45B 108.0 . . ?
P6 C45 H45B 108.0 . . ?
H45A C45 H45B 107.2 . . ?
C35A C34A P5 113.4(10) . . ?
C35A C34A H34A 108.9 . . ?
P5 C34A H34A 108.9 . . ?
C35A C34A H34B 108.9 . . ?
P5 C34A H34B 108.9 . . ?
H34A C34A H34B 107.7 . . ?
C36A C35A C34A 115.0(11) . . ?
C36A C35A H35A 108.5 . . ?
C34A C35A H35A 108.5 . . ?
C36A C35A H35B 108.5 . . ?
C34A C35A H35B 108.5 . . ?
H35A C35A H35B 107.5 . . ?
C37A C36A C35A 117.4(11) . . ?
C37A C36A H36A 107.9 . . ?
C35A C36A H36A 107.9 . . ?
C37A C36A H36B 107.9 . . ?
C35A C36A H36B 107.9 . . ?
H36A C36A H36B 107.2 . . ?
C36A C37A C38A 115.7(11) . . ?
C36A C37A H37A 108.4 . . ?
C38A C37A H37A 108.4 . . ?
C36A C37A H37B 108.4 . . ?
C38A C37A H37B 108.4 . . ?
H37A C37A H37B 107.4 . . ?
C39A C38A C37A 112.9(12) . . ?
C39A C38A H38A 109.0 . . ?
C37A C38A H38A 109.0 . . ?
C39A C38A H38B 109.0 . . ?
C37A C38A H38B 109.0 . . ?
H38A C38A H38B 107.8 . . ?
C38A C39A P5 116.1(15) . . ?
C38A C39A H39A 108.3 . . ?
P5 C39A H39A 108.3 . . ?
C38A C39A H39B 108.3 . . ?
P5 C39A H39B 108.3 . . ?
H39A C39A H39B 107.4 . . ?
C35B C34B P5 119.0(12) . . ?
C35B C34B H34C 107.6 . . ?
P5 C34B H34C 107.6 . . ?
C35B C34B H34D 107.6 . . ?
P5 C34B H34D 107.6 . . ?
H34C C34B H34D 107.0 . . ?
C36B C35B C34B 114.8(16) . . ?
C36B C35B H35C 108.6 . . ?
C34B C35B H35C 108.6 . . ?
C36B C35B H35D 108.6 . . ?
C34B C35B H35D 108.6 . . ?
H35C C35B H35D 107.5 . . ?
C37B C36B C35B 114.6(16) . . ?
C37B C36B H36C 108.6 . . ?
C35B C36B H36C 108.6 . . ?
C37B C36B H36D 108.6 . . ?
C35B C36B H36D 108.6 . . ?
H36C C36B H36D 107.6 . . ?
C36B C37B C38B 116.7(14) . . ?
C36B C37B H37C 108.1 . . ?
C38B C37B H37C 108.1 . . ?
C36B C37B H37D 108.1 . . ?
C38B C37B H37D 108.1 . . ?
H37C C37B H37D 107.3 . . ?
C37B C38B C39B 116.2(18) . . ?
C37B C38B H38C 108.2 . . ?
C39B C38B H38C 108.2 . . ?
C37B C38B H38D 108.2 . . ?
C39B C38B H38D 108.2 . . ?
H38C C38B H38D 107.4 . . ?
C38B C39B P5 122.2(19) . . ?
C38B C39B H39C 106.8 . . ?
P5 C39B H39C 106.8 . . ?
C38B C39B H39D 106.8 . . ?
P5 C39B H39D 106.8 . . ?
H39C C39B H39D 106.6 . . ?

loop_
_geom_bond_atom_site_label_1
_geom_bond_atom_site_label_2
_geom_bond_distance
_geom_bond_site_symmetry_2
_geom_bond_publ_flag
Pt1 P1 2.2275(17) . yes
Pt1 P2 2.2330(15) . yes
Pt1 Cl1 2.3719(16) . yes
Pt1 Cl2 2.3884(16) . yes
Pt2 P3 2.2258(16) . yes
Pt2 P4 2.2293(15) . yes
Pt2 Cl3 2.3740(16) . yes
Pt2 Cl4 2.3898(15) . yes
Pt3 P5 2.2303(18) . yes
Pt3 P6 2.2347(18) . yes
Pt3 Cl5 2.3636(18) . yes
Pt3 Cl6 2.3921(18) . yes
P1 C4 1.821(6) . yes
P1 C9 1.825(6) . yes
P1 C1 1.837(6) . yes
P2 C3 1.818(6) . yes
P2 C10 1.827(6) . yes
P2 C15 1.831(6) . yes
P3 C24 1.821(6) . yes
P3 C19 1.829(6) . yes
P3 C16 1.835(6) . yes
P4 C18 1.810(6) . yes
P4 C25 1.823(6) . yes
P4 C30 1.825(6) . yes
P5 C39A 1.765(19) . yes
P5 C31 1.811(7) . yes
P5 C34A 1.813(15) . yes
P5 C39B 1.842(18) . yes
P5 C34B 1.875(15) . yes
P6 C33 1.814(6) . yes
P6 C40 1.823(7) . yes
P6 C45 1.827(7) . yes
C1 C2 1.529(9) . ?
C1 H1A 0.9700 . ?
C1 H1B 0.9700 . ?
C2 C3 1.523(8) . ?
C2 H2A 0.9700 . ?
C2 H2B 0.9700 . ?
C3 H3A 0.9700 . ?
C3 H3B 0.9700 . ?
C4 C5 1.535(9) . ?
C4 H4A 0.9700 . ?
C4 H4B 0.9700 . ?
C5 C6 1.518(11) . ?
C5 H5A 0.9700 . ?
C5 H5B 0.9700 . ?
C6 C7 1.514(12) . ?
C6 H6A 0.9700 . ?
C6 H6B 0.9700 . ?
C7 C8A 1.512(12) . ?
C7 H7A 0.9700 . ?
C7 H7B 0.9700 . ?
C8A C9 1.508(10) . ?
C8A H8A 0.9700 . ?
C8A H8B 0.9700 . ?
C9 H9A 0.9700 . ?
C9 H9B 0.9700 . ?
C10 C11 1.525(9) . ?
C10 H10A 0.9700 . ?
C10 H10B 0.9700 . ?
C11 C12 1.509(9) . ?
C11 H11A 0.9700 . ?
C11 H11B 0.9700 . ?
C12 C13 1.537(9) . ?
C12 H12A 0.9700 . ?
C12 H12B 0.9700 . ?
C13 C14 1.525(9) . ?
C13 H13A 0.9700 . ?
C13 H13B 0.9700 . ?
C14 C15 1.541(8) . ?
C14 H14A 0.9700 . ?
C14 H14B 0.9700 . ?
C15 H15A 0.9700 . ?
C15 H15B 0.9700 . ?
C16 C17 1.530(9) . ?
C16 H16A 0.9700 . ?
C16 H16B 0.9700 . ?
C17 C18 1.529(8) . ?
C17 H17A 0.9700 . ?
C17 H17B 0.9700 . ?
C18 H18A 0.9700 . ?
C18 H18B 0.9700 . ?
C19 C20 1.529(9) . ?
C19 H19A 0.9700 . ?
C19 H19B 0.9700 . ?
C20 C21 1.542(10) . ?
C20 H20A 0.9700 . ?
C20 H20B 0.9700 . ?
C21 C22 1.522(11) . ?
C21 H21A 0.9700 . ?
C21 H21B 0.9700 . ?
C22 C23 1.521(10) . ?
C22 H22A 0.9700 . ?
C22 H22B 0.9700 . ?
C23 C24 1.543(9) . ?
C23 H23A 0.9700 . ?
C23 H23B 0.9700 . ?
C24 H24A 0.9700 . ?
C24 H24B 0.9700 . ?
C25 C26A 1.480(10) . ?
C25 C26B 1.569(15) . ?
C25 H25A 0.9700 . ?
C25 H25B 0.9700 . ?
C26A C27A 1.525(13) . ?
C26A H26A 0.9700 . ?
C26A H26B 0.9700 . ?
C27A C28A 1.543(13) . ?
C27A H27A 0.9700 . ?
C27A H27B 0.9700 . ?
C28A C29 1.505(12) . ?
C28A H28A 0.9700 . ?
C28A H28B 0.9700 . ?
C26B C27B 1.531(16) . ?
C26B H26C 0.9700 . ?
C26B H26D 0.9700 . ?
C27B C28B 1.543(17) . ?
C27B H27C 0.9700 . ?
C27B H27D 0.9700 . ?
C28B C29 1.550(17) . ?
C28B H28C 0.9700 . ?
C28B H28D 0.9700 . ?
C29 C30 1.533(9) . ?
C29 H29A 0.9700 . ?
C29 H29B 0.9700 . ?
C30 H30A 0.9700 . ?
C30 H30B 0.9700 . ?
C31 C32 1.527(10) . ?
C31 H31A 0.9700 . ?
C31 H31B 0.9700 . ?
C32 C33 1.528(10) . ?
C32 H32A 0.9700 . ?
C32 H32B 0.9700 . ?
C33 H33A 0.9700 . ?
C33 H33B 0.9700 . ?
C40 C41 1.551(11) . ?
C40 H40A 0.9700 . ?
C40 H40B 0.9700 . ?
C41 C42 1.508(11) . ?
C41 H41A 0.9700 . ?
C41 H41B 0.9700 . ?
C42 C43 1.533(11) . ?
C42 H42A 0.9700 . ?
C42 H42B 0.9700 . ?
C43 C44 1.537(11) . ?
C43 H43A 0.9700 . ?
C43 H43B 0.9700 . ?
C44 C45 1.513(10) . ?
C44 H44A 0.9700 . ?
C44 H44B 0.9700 . ?
C45 H45A 0.9700 . ?
C45 H45B 0.9700 . ?
C34A C35A 1.541(18) . ?
C34A H34A 0.9700 . ?
C34A H34B 0.9700 . ?
C35A C36A 1.519(18) . ?
C35A H35A 0.9700 . ?
C35A H35B 0.9700 . ?
C36A C37A 1.51(2) . ?
C36A H36A 0.9700 . ?
C36A H36B 0.9700 . ?
C37A C38A 1.568(18) . ?
C37A H37A 0.9700 . ?
C37A H37B 0.9700 . ?
C38A C39A 1.521(18) . ?
C38A H38A 0.9700 . ?
C38A H38B 0.9700 . ?
C39A H39A 0.9700 . ?
C39A H39B 0.9700 . ?
C34B C35B 1.61(2) . ?
C34B H34C 0.9700 . ?
C34B H34D 0.9700 . ?
C35B C36B 1.52(3) . ?
C35B H35C 0.9700 . ?
C35B H35D 0.9700 . ?
C36B C37B 1.50(3) . ?
C36B H36C 0.9700 . ?
C36B H36D 0.9700 . ?
C37B C38B 1.51(2) . ?
C37B H37C 0.9700 . ?
C37B H37D 0.9700 . ?
C38B C39B 1.54(3) . ?
C38B H38C 0.9700 . ?
C38B H38D 0.9700 . ?
C39B H39C 0.9700 . ?
C39B H39D 0.9700 . ?

loop_
_geom_torsion_atom_site_label_1
_geom_torsion_atom_site_label_2
_geom_torsion_atom_site_label_3
_geom_torsion_atom_site_label_4
_geom_torsion
_geom_torsion_site_symmetry_1
_geom_torsion_site_symmetry_2
_geom_torsion_site_symmetry_3
_geom_torsion_site_symmetry_4
_geom_torsion_publ_flag
P2 Pt1 P1 C4 123.3(2) . . . . ?
Cl2 Pt1 P1 C4 -54.1(2) . . . . ?
P2 Pt1 P1 C9 -115.2(2) . . . . ?
Cl2 Pt1 P1 C9 67.4(2) . . . . ?
P2 Pt1 P1 C1 1.8(3) . . . . ?
Cl2 Pt1 P1 C1 -175.6(3) . . . . ?
P1 Pt1 P2 C3 -8.7(2) . . . . ?
Cl1 Pt1 P2 C3 178.0(2) . . . . ?
P1 Pt1 P2 C10 -127.0(2) . . . . ?
Cl1 Pt1 P2 C10 59.8(2) . . . . ?
P1 Pt1 P2 C15 110.3(2) . . . . ?
Cl1 Pt1 P2 C15 -62.9(2) . . . . ?
P4 Pt2 P3 C24 -120.9(2) . . . . ?
Cl4 Pt2 P3 C24 55.6(2) . . . . ?
P4 Pt2 P3 C19 117.4(2) . . . . ?
Cl4 Pt2 P3 C19 -66.2(2) . . . . ?
P4 Pt2 P3 C16 -0.1(2) . . . . ?
Cl4 Pt2 P3 C16 176.4(2) . . . . ?
P3 Pt2 P4 C18 8.5(2) . . . . ?
Cl3 Pt2 P4 C18 -178.0(2) . . . . ?
P3 Pt2 P4 C25 -110.8(2) . . . . ?
Cl3 Pt2 P4 C25 62.7(2) . . . . ?
P3 Pt2 P4 C30 126.1(2) . . . . ?
Cl3 Pt2 P4 C30 -60.4(2) . . . . ?
P6 Pt3 P5 C39A -107.3(7) . . . . ?
Cl6 Pt3 P5 C39A 64.3(7) . . . . ?
P6 Pt3 P5 C31 17.2(3) . . . . ?
Cl6 Pt3 P5 C31 -171.2(3) . . . . ?
P6 Pt3 P5 C34A 127.4(6) . . . . ?
Cl6 Pt3 P5 C34A -61.0(6) . . . . ?
P6 Pt3 P5 C39B -96.6(10) . . . . ?
Cl6 Pt3 P5 C39B 75.0(10) . . . . ?
P6 Pt3 P5 C34B 143.7(7) . . . . ?
Cl6 Pt3 P5 C34B -44.7(7) . . . . ?
P5 Pt3 P6 C33 -18.0(3) . . . . ?
Cl5 Pt3 P6 C33 159.9(3) . . . . ?
P5 Pt3 P6 C40 -139.5(3) . . . . ?
Cl5 Pt3 P6 C40 38.3(3) . . . . ?
P5 Pt3 P6 C45 98.3(3) . . . . ?
Cl5 Pt3 P6 C45 -83.8(3) . . . . ?
C4 P1 C1 C2 -156.9(5) . . . . ?
C9 P1 C1 C2 89.3(5) . . . . ?
Pt1 P1 C1 C2 -29.8(5) . . . . ?
P1 C1 C2 C3 73.1(6) . . . . ?
C1 C2 C3 P2 -82.6(5) . . . . ?
C10 P2 C3 C2 167.2(4) . . . . ?
C15 P2 C3 C2 -77.4(5) . . . . ?
Pt1 P2 C3 C2 45.9(5) . . . . ?
C9 P1 C4 C5 48.4(6) . . . . ?
C1 P1 C4 C5 -60.8(6) . . . . ?
Pt1 P1 C4 C5 168.8(4) . . . . ?
P1 C4 C5 C6 -87.1(7) . . . . ?
C4 C5 C6 C7 53.5(10) . . . . ?
C5 C6 C7 C8A 33.1(12) . . . . ?
C6 C7 C8A C9 -91.7(10) . . . . ?
C7 C8A C9 P1 66.2(9) . . . . ?
C4 P1 C9 C8A -31.7(7) . . . . ?
C1 P1 C9 C8A 77.0(6) . . . . ?
Pt1 P1 C9 C8A -156.0(5) . . . . ?
C3 P2 C10 C11 51.7(5) . . . . ?
C15 P2 C10 C11 -58.9(6) . . . . ?
Pt1 P2 C10 C11 177.7(4) . . . . ?
P2 C10 C11 C12 81.2(7) . . . . ?
C10 C11 C12 C13 -67.0(8) . . . . ?
C11 C12 C13 C14 69.1(8) . . . . ?
C12 C13 C14 C15 -89.2(8) . . . . ?
C13 C14 C15 P2 65.8(7) . . . . ?
C3 P2 C15 C14 -114.3(5) . . . . ?
C10 P2 C15 C14 -3.4(6) . . . . ?
Pt1 P2 C15 C14 119.0(4) . . . . ?
C24 P3 C16 C17 153.5(5) . . . . ?
C19 P3 C16 C17 -92.3(5) . . . . ?
Pt2 P3 C16 C17 27.1(5) . . . . ?
P3 C16 C17 C18 -70.3(6) . . . . ?
C16 C17 C18 P4 81.9(6) . . . . ?
C25 P4 C18 C17 77.3(5) . . . . ?
C30 P4 C18 C17 -167.3(4) . . . . ?
Pt2 P4 C18 C17 -46.5(5) . . . . ?
C24 P3 C19 C20 32.3(6) . . . . ?
C16 P3 C19 C20 -76.3(5) . . . . ?
Pt2 P3 C19 C20 156.2(4) . . . . ?
P3 C19 C20 C21 -65.3(7) . . . . ?
C19 C20 C21 C22 97.9(7) . . . . ?
C20 C21 C22 C23 -43.1(9) . . . . ?
C21 C22 C23 C24 -46.2(9) . . . . ?
C22 C23 C24 P3 87.4(7) . . . . ?
C19 P3 C24 C23 -51.8(6) . . . . ?
C16 P3 C24 C23 57.7(5) . . . . ?
Pt2 P3 C24 C23 -172.0(4) . . . . ?
C18 P4 C25 C26A 110.5(7) . . . . ?
C30 P4 C25 C26A 0.1(8) . . . . ?
Pt2 P4 C25 C26A -122.5(7) . . . . ?
C18 P4 C25 C26B 84.7(10) . . . . ?
C30 P4 C25 C26B -25.8(10) . . . . ?
Pt2 P4 C25 C26B -148.4(9) . . . . ?
C26B C25 C26A C27A 20(2) . . . . ?
P4 C25 C26A C27A -61.3(12) . . . . ?
C25 C26A C27A C28A 87.7(13) . . . . ?
C26A C27A C28A C29 -70.3(15) . . . . ?
C26A C25 C26B C27B -50.6(19) . . . . ?
P4 C25 C26B C27B 60.2(19) . . . . ?
C25 C26B C27B C28B -94(2) . . . . ?
C26B C27B C28B C29 34(2) . . . . ?
C27A C28A C29 C30 67.3(13) . . . . ?
C27A C28A C29 C28B 128(4) . . . . ?
C27B C28B C29 C28A -73(3) . . . . ?
C27B C28B C29 C30 54.1(19) . . . . ?
C28A C29 C30 P4 -77.4(9) . . . . ?
C28B C29 C30 P4 -96.7(10) . . . . ?
C18 P4 C30 C29 -54.1(5) . . . . ?
C25 P4 C30 C29 56.2(6) . . . . ?
Pt2 P4 C30 C29 -179.7(4) . . . . ?
C39A P5 C31 C32 79.5(9) . . . . ?
C34A P5 C31 C32 -160.6(7) . . . . ?
C39B P5 C31 C32 76.1(11) . . . . ?
C34B P5 C31 C32 -177.5(8) . . . . ?
Pt3 P5 C31 C32 -45.1(6) . . . . ?
P5 C31 C32 C33 73.0(7) . . . . ?
C31 C32 C33 P6 -73.3(7) . . . . ?
C40 P6 C33 C32 173.9(5) . . . . ?
C45 P6 C33 C32 -73.6(6) . . . . ?
Pt3 P6 C33 C32 46.4(6) . . . . ?
C33 P6 C40 C41 79.8(6) . . . . ?
C45 P6 C40 C41 -27.9(6) . . . . ?
Pt3 P6 C40 C41 -150.4(5) . . . . ?
P6 C40 C41 C42 84.0(7) . . . . ?
C40 C41 C42 C43 -84.6(9) . . . . ?
C41 C42 C43 C44 62.1(9) . . . . ?
C42 C43 C44 C45 -72.3(9) . . . . ?
C43 C44 C45 P6 84.8(7) . . . . ?
C33 P6 C45 C44 -151.4(6) . . . . ?
C40 P6 C45 C44 -43.4(6) . . . . ?
Pt3 P6 C45 C44 82.4(6) . . . . ?
C39A P5 C34A C35A 52.0(14) . . . . ?
C31 P5 C34A C35A -63.2(11) . . . . ?
C39B P5 C34A C35A 42.1(17) . . . . ?
C34B P5 C34A C35A 49(3) . . . . ?
Pt3 P5 C34A C35A 173.5(9) . . . . ?
P5 C34A C35A C36A -85.3(13) . . . . ?
C34A C35A C36A C37A 47.9(16) . . . . ?
C35A C36A C37A C38A 41.2(16) . . . . ?
C36A C37A C38A C39A -96.4(15) . . . . ?
C37A C38A C39A P5 66.0(17) . . . . ?
C31 P5 C39A C38A 74.1(14) . . . . ?
C34A P5 C39A C38A -34.8(17) . . . . ?
C39B P5 C39A C38A 93(9) . . . . ?
C34B P5 C39A C38A -34.0(16) . . . . ?
Pt3 P5 C39A C38A -155.9(12) . . . . ?
C39A P5 C34B C35B -8.8(18) . . . . ?
C31 P5 C34B C35B -120.3(15) . . . . ?
C34A P5 C34B C35B 169(5) . . . . ?
C39B P5 C34B C35B -18(2) . . . . ?
Pt3 P5 C34B C35B 106.7(15) . . . . ?
P5 C34B C35B C36B 77(2) . . . . ?
C34B C35B C36B C37B -88(2) . . . . ?
C35B C36B C37B C38B 68(2) . . . . ?
C36B C37B C38B C39B -69(2) . . . . ?
C37B C38B C39B P5 85(2) . . . . ?
C39A P5 C39B C38B -105(9) . . . . ?
C31 P5 C39B C38B 57(2) . . . . ?
C34A P5 C39B C38B -48(3) . . . . ?
C34B P5 C39B C38B -50(2) . . . . ?
Pt3 P5 C39B C38B -177.7(17) . . . . ?
